data_7131760
loop_
_publ_author_name
'Ito, Yuki'
'Adachi, Akiya'
'Aikawa, Kohsuke'
'Nozaki, Kyoko'
'Okazoe, Takashi'

_publ_section_title
;
 N-Fluorobenzenesulfonimide (NFSI) analogs with deprotectable
 substituents: Synthesis of b-fluoroamines via catalytic aminofluorination
 of styrenes
;
_journal_name_full 'Chemical Communications'
_journal_paper_doi 10.1039/D3CC02292G
_journal_year 2023
_chemical_formula_moiety 'C13 H9 F N2 O5 S'
_chemical_formula_sum 'C13 H9 F N2 O5 S'
_chemical_formula_weight 324.28
_space_group_crystal_system triclinic
_space_group_IT_number 2
_space_group_name_Hall '-P 1'
_space_group_name_H-M_alt 'P -1'
_atom_sites_solution_hydrogens geom
_atom_sites_solution_primary dual
_audit_block_doi 10.5517/ccdc.csd.cc2f02k3
_audit_creation_date 2022-05-06
_audit_creation_method
;
Olex2 1.3
(compiled 2020.11.12 svn.r5f609507 for OlexSys, GUI svn.r6272)
;
_audit_update_record
;
2023-05-02 deposited with the CCDC.	2023-06-22 downloaded from the CCDC.
;
_cell_angle_alpha 89.555(4)
_cell_angle_beta 88.085(4)
_cell_angle_gamma 88.797(4)
_cell_formula_units_Z 2
_cell_length_a 7.0221(3)
_cell_length_b 7.3175(4)
_cell_length_c 13.1378(7)
_cell_measurement_reflns_used 5281
_cell_measurement_temperature 169.99(10)
_cell_measurement_theta_max 30.5510
_cell_measurement_theta_min 2.7670
_cell_volume 674.53(6)
_computing_cell_refinement 'CrysAlisPro 1.171.41.99a (Rigaku OD, 2021)'
_computing_data_collection 'CrysAlisPro 1.171.41.99a (Rigaku OD, 2021)'
_computing_data_reduction 'CrysAlisPro 1.171.41.99a (Rigaku OD, 2021)'
_computing_molecular_graphics 'Olex2 1.3 (Dolomanov et al., 2009)'
_computing_publication_material 'Olex2 1.3 (Dolomanov et al., 2009)'
_computing_structure_refinement 'SHELXL 2018/3 (Sheldrick, 2015)'
_computing_structure_solution 'SHELXT 2018/2 (Sheldrick, 2018)'
_diffrn_ambient_temperature 170.15
_diffrn_detector_area_resol_mean 10.0000
_diffrn_measured_fraction_theta_full 0.993
_diffrn_measured_fraction_theta_max 0.990
_diffrn_measurement_details
;
List of Runs (angles in degrees, time in seconds):

  # Type    Start    End  Width  t~exp~   \w     \q     \k     \f   Frames
#--------------------------------------------------------------------------
  1  \w     24.00  81.00   0.50    3.15    --   20.00  54.00-150.00  114
  2  \w    -73.00 109.00   0.50    3.15    --   20.00  54.00   0.00  364
  3  \w    -72.00  87.00   0.50    3.15    --   20.00  54.00 -60.00  318
  4  \w    -70.00 -15.00   0.50    3.15    --   20.00  54.00  60.00  110
  5  \w     23.00  51.00   0.50    3.15    --   20.00  54.00  60.00   56
  6  \w    -50.00 -25.00   0.50    3.15    --   20.00  54.00 -90.00   50
  7  \w     -6.00  19.00   0.50    3.15    --   20.00  54.00 -90.00   50
  8  \w    -68.00 -20.00   0.50    3.15    --   20.00  54.00 150.00   96
  9  \w    -74.00 -39.00   0.50    3.15    --   20.00  54.00-120.00   70
 10  \w    -20.00   5.00   0.50    3.15    --   20.00  54.00-180.00   50
 11  \w     42.00  67.00   0.50    3.15    --   20.00  54.00-180.00   50
 12  \w    -68.00   6.00   0.50    3.15    --   20.00  54.00 120.00  148
 13  \w     53.00  78.00   0.50    3.15    --   20.00  54.00 120.00   50
 14  \w    -23.00   2.00   0.50    3.15    --   20.00  54.00-150.00   50
;
_diffrn_measurement_device 'two-circle diffractometer'
_diffrn_measurement_device_type 'XtaLAB Mini II'
_diffrn_measurement_method '\w scans'
_diffrn_radiation_type MoK\a
_diffrn_radiation_wavelength 0.71073
_diffrn_reflns_av_R_equivalents 0.0213
_diffrn_reflns_av_unetI/netI 0.0253
_diffrn_reflns_Laue_measured_fraction_full 0.993
_diffrn_reflns_Laue_measured_fraction_max 0.990
_diffrn_reflns_limit_h_max 8
_diffrn_reflns_limit_h_min -8
_diffrn_reflns_limit_k_max 9
_diffrn_reflns_limit_k_min -9
_diffrn_reflns_limit_l_max 16
_diffrn_reflns_limit_l_min -16
_diffrn_reflns_number 7601
_diffrn_reflns_point_group_measured_fraction_full 0.993
_diffrn_reflns_point_group_measured_fraction_max 0.990
_diffrn_reflns_theta_full 25.242
_diffrn_reflns_theta_max 26.369
_diffrn_reflns_theta_min 2.784
_exptl_absorpt_coefficient_mu 0.279
_exptl_absorpt_correction_T_max 1.00000
_exptl_absorpt_correction_T_min 0.90842
_exptl_absorpt_correction_type multi-scan
_exptl_absorpt_process_details
;
CrysAlisPro 1.171.41.99a (Rigaku Oxford Diffraction, 2021)
Empirical absorption correction using spherical harmonics,
implemented in SCALE3 ABSPACK scaling algorithm.
;
_exptl_crystal_colour 'clear light colourless'
_exptl_crystal_colour_lustre clear
_exptl_crystal_colour_modifier light
_exptl_crystal_colour_primary colourless
_exptl_crystal_density_diffrn 1.597
_exptl_crystal_description cube
_exptl_crystal_F_000 332
_exptl_crystal_size_max 0.609
_exptl_crystal_size_mid 0.343
_exptl_crystal_size_min 0.269
_refine_diff_density_max 1.347
_refine_diff_density_min -0.429
_refine_diff_density_rms 0.072
_refine_ls_extinction_method none
_refine_ls_goodness_of_fit_ref 1.085
_refine_ls_hydrogen_treatment constr
_refine_ls_matrix_type full
_refine_ls_number_parameters 199
_refine_ls_number_reflns 2732
_refine_ls_number_restraints 0
_refine_ls_restrained_S_all 1.085
_refine_ls_R_factor_all 0.0518
_refine_ls_R_factor_gt 0.0466
_refine_ls_shift/su_max 0.000
_refine_ls_shift/su_mean 0.000
_refine_ls_structure_factor_coef Fsqd
_refine_ls_weighting_details 'w=1/[\s^2^(Fo^2^)+(0.0726P)^2^+0.4467P] where P=(Fo^2^+2Fc^2^)/3'
_refine_ls_weighting_scheme calc
_refine_ls_wR_factor_gt 0.1244
_refine_ls_wR_factor_ref 0.1283
_reflns_Friedel_coverage 0.000
_reflns_number_gt 2416
_reflns_number_total 2732
_reflns_threshold_expression 'I > 2\s(I)'
_cod_data_source_file d3cc02292g2.cif
_cod_data_source_block nsbznf_auto
_cod_database_code 7131760
_shelx_shelxl_version_number 2018/3
_shelx_space_group_comment
;
The symmetry employed for this shelxl refinement is uniquely defined
by the following loop, which should always be used as a source of
symmetry information in preference to the above space-group names.
They are only intended as comments.
;
_shelx_estimated_absorpt_t_max 0.929
_shelx_estimated_absorpt_t_min 0.849
_olex2_refinement_description
;
1. Fixed Uiso
 At 1.2 times of:
  All C(H) groups
2.a Aromatic/amide H refined with riding coordinates:
 C00C(H00C), C00F(H00F), C00G(H00G), C00H(H00H), C00I(H00I), C00J(H00J),
 C00K(H00K), C00L(H00L), C00M(H00M)
;
_olex2_submission_special_instructions 'No special instructions were received'
_oxdiff_exptl_absorpt_empirical_details
;
Empirical correction (ABSPACK) includes:
- Absorption correction using spherical harmonics
- Frame scaling
;

loop_
_space_group_symop_operation_xyz
'x, y, z'
'-x, -y, -z'

loop_
_atom_site_label
_atom_site_type_symbol
_atom_site_fract_x
_atom_site_fract_y
_atom_site_fract_z
_atom_site_U_iso_or_equiv
_atom_site_adp_type
_atom_site_occupancy
_atom_site_site_symmetry_order
_atom_site_calc_flag
_atom_site_refinement_flags_posn
_atom_site_refinement_flags_adp
_atom_site_refinement_flags_occupancy
_atom_site_disorder_assembly
_atom_site_disorder_group
S001 S 0.63126(7) 0.38296(6) 0.22326(4) 0.01959(17) Uani 1 1 d . . . . .
F002 F 0.82606(18) 0.39298(17) 0.06295(9) 0.0268(3) Uani 1 1 d . . . . .
O003 O 1.0421(2) 0.6071(2) 0.14793(12) 0.0286(4) Uani 1 1 d . . . . .
O004 O 0.6516(2) 0.3264(2) 0.32584(11) 0.0271(4) Uani 1 1 d . . . . .
O005 O 0.5661(2) 0.5629(2) 0.19767(13) 0.0308(4) Uani 1 1 d . . . . .
O006 O 0.5072(3) -0.0987(2) 0.34187(14) 0.0433(5) Uani 1 1 d . . . . .
O007 O 0.7651(2) -0.0489(2) 0.24974(15) 0.0416(5) Uani 1 1 d . . . . .
N008 N 0.8560(2) 0.3498(2) 0.16688(12) 0.0198(4) Uani 1 1 d . . . . .
N009 N 0.5930(3) -0.0396(2) 0.26628(15) 0.0292(4) Uani 1 1 d . . . . .
C00A C 0.9968(3) 0.4817(3) 0.20204(16) 0.0221(4) Uani 1 1 d . . . . .
C00B C 0.4940(3) 0.2270(3) 0.15706(15) 0.0188(4) Uani 1 1 d . . . . .
C00C C 0.3829(3) 0.2962(3) 0.07953(16) 0.0220(4) Uani 1 1 d . . . . .
H00C H 0.391008 0.421244 0.060261 0.026 Uiso 1 1 calc R U . . .
C00D C 1.0760(3) 0.4344(3) 0.30099(16) 0.0230(4) Uani 1 1 d . . . . .
C00E C 0.4760(3) 0.0444(3) 0.18651(16) 0.0213(4) Uani 1 1 d . . . . .
C00F C 0.2596(3) 0.1826(3) 0.03001(17) 0.0248(5) Uani 1 1 d . . . . .
H00F H 0.187851 0.228346 -0.025025 0.030 Uiso 1 1 calc R U . . .
C00G C 0.2424(3) 0.0022(3) 0.06156(18) 0.0259(5) Uani 1 1 d . . . . .
H00G H 0.156419 -0.074634 0.028683 0.031 Uiso 1 1 calc R U . . .
C00H C 0.3490(3) -0.0674(3) 0.14048(18) 0.0250(5) Uani 1 1 d . . . . .
H00H H 0.334811 -0.190421 0.162581 0.030 Uiso 1 1 calc R U . . .
C00I C 1.1550(3) 0.5773(3) 0.35508(17) 0.0281(5) Uani 1 1 d . . . . .
H00I H 1.149701 0.698760 0.329169 0.034 Uiso 1 1 calc R U . . .
C00J C 1.0847(3) 0.2555(3) 0.33807(18) 0.0298(5) Uani 1 1 d . . . . .
H00J H 1.031178 0.158800 0.301367 0.036 Uiso 1 1 calc R U . . .
C00K C 1.2404(3) 0.5400(4) 0.44627(18) 0.0366(6) Uani 1 1 d . . . . .
H00K H 1.293189 0.636207 0.483603 0.044 Uiso 1 1 calc R U . . .
C00L C 1.1729(4) 0.2207(4) 0.4296(2) 0.0385(6) Uani 1 1 d . . . . .
H00L H 1.180995 0.099390 0.455558 0.046 Uiso 1 1 calc R U . . .
C00M C 1.2492(3) 0.3634(4) 0.48323(19) 0.0399(6) Uani 1 1 d . . . . .
H00M H 1.308181 0.338828 0.546068 0.048 Uiso 1 1 calc R U . . .

loop_
_atom_site_aniso_label
_atom_site_aniso_U_11
_atom_site_aniso_U_22
_atom_site_aniso_U_33
_atom_site_aniso_U_23
_atom_site_aniso_U_13
_atom_site_aniso_U_12
S001 0.0198(3) 0.0164(3) 0.0228(3) -0.00308(18) -0.00093(19) -0.00220(18)
F002 0.0323(7) 0.0338(7) 0.0149(6) 0.0005(5) -0.0032(5) -0.0088(5)
O003 0.0321(9) 0.0286(8) 0.0256(8) 0.0058(6) -0.0045(7) -0.0123(7)
O004 0.0276(8) 0.0342(9) 0.0199(8) -0.0037(6) 0.0005(6) -0.0065(7)
O005 0.0289(8) 0.0148(7) 0.0490(10) -0.0035(7) -0.0053(7) 0.0011(6)
O006 0.0627(13) 0.0339(10) 0.0334(10) 0.0146(8) -0.0059(9) -0.0051(9)
O007 0.0301(9) 0.0325(9) 0.0631(13) 0.0081(8) -0.0164(9) 0.0013(7)
N008 0.0225(9) 0.0218(9) 0.0152(8) 0.0002(6) -0.0018(7) -0.0037(7)
N009 0.0363(11) 0.0158(9) 0.0363(11) 0.0027(8) -0.0110(9) -0.0014(8)
C00A 0.0202(10) 0.0236(10) 0.0226(10) -0.0017(8) -0.0008(8) -0.0045(8)
C00B 0.0182(9) 0.0174(9) 0.0208(10) -0.0005(7) -0.0002(8) -0.0041(7)
C00C 0.0213(10) 0.0197(10) 0.0250(10) 0.0032(8) 0.0002(8) -0.0026(8)
C00D 0.0181(9) 0.0301(11) 0.0208(10) 0.0004(8) -0.0009(8) -0.0028(8)
C00E 0.0201(10) 0.0193(10) 0.0245(10) 0.0024(8) -0.0021(8) -0.0011(8)
C00F 0.0200(10) 0.0284(11) 0.0265(11) 0.0005(9) -0.0069(8) -0.0015(8)
C00G 0.0187(10) 0.0230(11) 0.0367(12) -0.0065(9) -0.0053(9) -0.0048(8)
C00H 0.0232(10) 0.0150(9) 0.0373(12) -0.0004(8) -0.0023(9) -0.0042(8)
C00I 0.0230(11) 0.0383(13) 0.0234(11) -0.0021(9) -0.0009(9) -0.0076(9)
C00J 0.0275(11) 0.0326(12) 0.0293(12) 0.0037(9) -0.0033(9) -0.0003(9)
C00K 0.0247(11) 0.0628(17) 0.0231(12) -0.0063(11) -0.0032(9) -0.0101(11)
C00L 0.0321(13) 0.0478(15) 0.0349(13) 0.0140(11) -0.0018(10) 0.0079(11)
C00M 0.0251(12) 0.0721(19) 0.0225(12) 0.0060(12) -0.0062(9) 0.0029(12)

loop_
_atom_type_symbol
_atom_type_description
_atom_type_scat_dispersion_real
_atom_type_scat_dispersion_imag
_atom_type_scat_source
C C 0.0033 0.0016 'International Tables Vol C Tables 4.2.6.8 and 6.1.1.4'
H H 0.0000 0.0000 'International Tables Vol C Tables 4.2.6.8 and 6.1.1.4'
F F 0.0171 0.0103 'International Tables Vol C Tables 4.2.6.8 and 6.1.1.4'
N N 0.0061 0.0033 'International Tables Vol C Tables 4.2.6.8 and 6.1.1.4'
O O 0.0106 0.0060 'International Tables Vol C Tables 4.2.6.8 and 6.1.1.4'
S S 0.1246 0.1234 'International Tables Vol C Tables 4.2.6.8 and 6.1.1.4'

loop_
_geom_angle_atom_site_label_1
_geom_angle_atom_site_label_2
_geom_angle_atom_site_label_3
_geom_angle
_geom_angle_site_symmetry_1
_geom_angle_site_symmetry_3
_geom_angle_publ_flag
O004 S001 O005 121.69(10) . . ?
O004 S001 N008 104.61(9) . . ?
O004 S001 C00B 110.85(9) . . ?
O005 S001 N008 107.90(9) . . ?
O005 S001 C00B 107.76(10) . . ?
N008 S001 C00B 102.22(9) . . ?
F002 N008 S001 102.86(11) . . ?
F002 N008 C00A 106.22(14) . . ?
C00A N008 S001 112.98(13) . . ?
O006 N009 C00E 116.65(19) . . ?
O007 N009 O006 126.0(2) . . ?
O007 N009 C00E 117.30(19) . . ?
O003 C00A N008 119.56(19) . . ?
O003 C00A C00D 126.46(19) . . ?
C00D C00A N008 113.87(17) . . ?
C00C C00B S001 117.47(15) . . ?
C00C C00B C00E 119.18(18) . . ?
C00E C00B S001 122.94(16) . . ?
C00B C00C H00C 119.9 . . ?
C00B C00C C00F 120.15(19) . . ?
C00F C00C H00C 119.9 . . ?
C00I C00D C00A 116.71(19) . . ?
C00J C00D C00A 122.6(2) . . ?
C00J C00D C00I 120.6(2) . . ?
C00B C00E N009 122.15(18) . . ?
C00H C00E N009 116.77(18) . . ?
C00H C00E C00B 121.07(19) . . ?
C00C C00F H00F 120.2 . . ?
C00G C00F C00C 119.6(2) . . ?
C00G C00F H00F 120.2 . . ?
C00F C00G H00G 119.6 . . ?
C00H C00G C00F 120.83(19) . . ?
C00H C00G H00G 119.6 . . ?
C00E C00H C00G 119.13(19) . . ?
C00E C00H H00H 120.4 . . ?
C00G C00H H00H 120.4 . . ?
C00D C00I H00I 120.2 . . ?
C00K C00I C00D 119.5(2) . . ?
C00K C00I H00I 120.2 . . ?
C00D C00J H00J 120.5 . . ?
C00L C00J C00D 118.9(2) . . ?
C00L C00J H00J 120.5 . . ?
C00I C00K H00K 119.9 . . ?
C00M C00K C00I 120.1(2) . . ?
C00M C00K H00K 119.9 . . ?
C00J C00L H00L 120.0 . . ?
C00J C00L C00M 120.1(2) . . ?
C00M C00L H00L 120.0 . . ?
C00K C00M C00L 120.7(2) . . ?
C00K C00M H00M 119.6 . . ?
C00L C00M H00M 119.6 . . ?

loop_
_geom_bond_atom_site_label_1
_geom_bond_atom_site_label_2
_geom_bond_distance
_geom_bond_site_symmetry_2
_geom_bond_publ_flag
S001 O004 1.4176(16) . ?
S001 O005 1.4266(16) . ?
S001 N008 1.7340(18) . ?
S001 C00B 1.762(2) . ?
F002 N008 1.4205(19) . ?
O003 C00A 1.198(3) . ?
O006 N009 1.225(3) . ?
O007 N009 1.222(3) . ?
N008 C00A 1.483(3) . ?
N009 C00E 1.476(3) . ?
C00A C00D 1.467(3) . ?
C00B C00C 1.390(3) . ?
C00B C00E 1.395(3) . ?
C00C H00C 0.9500 . ?
C00C C00F 1.393(3) . ?
C00D C00I 1.402(3) . ?
C00D C00J 1.395(3) . ?
C00E C00H 1.380(3) . ?
C00F H00F 0.9500 . ?
C00F C00G 1.387(3) . ?
C00G H00G 0.9500 . ?
C00G C00H 1.387(3) . ?
C00H H00H 0.9500 . ?
C00I H00I 0.9500 . ?
C00I C00K 1.381(3) . ?
C00J H00J 0.9500 . ?
C00J C00L 1.390(3) . ?
C00K H00K 0.9500 . ?
C00K C00M 1.377(4) . ?
C00L H00L 0.9500 . ?
C00L C00M 1.391(4) . ?
C00M H00M 0.9500 . ?

loop_
_geom_torsion_atom_site_label_1
_geom_torsion_atom_site_label_2
_geom_torsion_atom_site_label_3
_geom_torsion_atom_site_label_4
_geom_torsion
_geom_torsion_site_symmetry_1
_geom_torsion_site_symmetry_2
_geom_torsion_site_symmetry_3
_geom_torsion_site_symmetry_4
_geom_torsion_publ_flag
S001 N008 C00A O003 -103.4(2) . . . . ?
S001 N008 C00A C00D 80.26(19) . . . . ?
S001 C00B C00C C00F -174.78(16) . . . . ?
S001 C00B C00E N009 -9.2(3) . . . . ?
S001 C00B C00E C00H 171.91(16) . . . . ?
F002 N008 C00A O003 8.6(3) . . . . ?
F002 N008 C00A C00D -167.70(16) . . . . ?
O003 C00A C00D C00I 25.5(3) . . . . ?
O003 C00A C00D C00J -150.6(2) . . . . ?
O004 S001 N008 F002 175.27(10) . . . . ?
O004 S001 N008 C00A -70.64(15) . . . . ?
O004 S001 C00B C00C 148.53(16) . . . . ?
O004 S001 C00B C00E -24.0(2) . . . . ?
O005 S001 N008 F002 -53.83(13) . . . . ?
O005 S001 N008 C00A 60.26(15) . . . . ?
O005 S001 C00B C00C 13.11(19) . . . . ?
O005 S001 C00B C00E -159.44(17) . . . . ?
O006 N009 C00E C00B 118.9(2) . . . . ?
O006 N009 C00E C00H -62.2(3) . . . . ?
O007 N009 C00E C00B -63.3(3) . . . . ?
O007 N009 C00E C00H 115.6(2) . . . . ?
N008 S001 C00B C00C -100.45(17) . . . . ?
N008 S001 C00B C00E 87.00(18) . . . . ?
N008 C00A C00D C00I -158.50(18) . . . . ?
N008 C00A C00D C00J 25.4(3) . . . . ?
N009 C00E C00H C00G -176.83(19) . . . . ?
C00A C00D C00I C00K -176.8(2) . . . . ?
C00A C00D C00J C00L 176.0(2) . . . . ?
C00B S001 N008 F002 59.62(12) . . . . ?
C00B S001 N008 C00A 173.71(14) . . . . ?
C00B C00C C00F C00G 2.8(3) . . . . ?
C00B C00E C00H C00G 2.1(3) . . . . ?
C00C C00B C00E N009 178.32(19) . . . . ?
C00C C00B C00E C00H -0.5(3) . . . . ?
C00C C00F C00G C00H -1.3(3) . . . . ?
C00D C00I C00K C00M 0.5(3) . . . . ?
C00D C00J C00L C00M 0.6(4) . . . . ?
C00E C00B C00C C00F -1.9(3) . . . . ?
C00F C00G C00H C00E -1.2(3) . . . . ?
C00I C00D C00J C00L 0.0(3) . . . . ?
C00I C00K C00M C00L 0.0(4) . . . . ?
C00J C00D C00I C00K -0.6(3) . . . . ?
C00J C00L C00M C00K -0.6(4) . . . . ?
